data_1100867
loop_
_publ_author_name
'Slugovc, Christian'
'Burtscher, Daniel'
'Stelzer, Franz'
'Mereiter, Kurt'

_publ_section_title
;
 Thermally Switchable Olefin Metathesis Initiators Bearing Chelating
 Carbenes:&#x2009; Influence of the Chelate's Ring Size
;
_journal_issue 10
_journal_name_full Organometallics
_journal_page_first 2255
_journal_page_last 2258
_journal_paper_doi 10.1021/om050141f
_journal_volume 24
_journal_year 2005
_chemical_formula_moiety 'C35 H37 Cl2 N3 Ru'
_chemical_formula_sum 'C35 H37 Cl2 N3 Ru'
_chemical_formula_weight 671.65
_chemical_name_common RuCl2(H2IMes)(=CH-Ph-CH=N-Ph)
_space_group_IT_number 15
_symmetry_cell_setting monoclinic
_symmetry_space_group_name_Hall '-C 2yc'
_symmetry_space_group_name_H-M 'C 1 2/c 1'
_atom_sites_solution_hydrogens geom
_atom_sites_solution_primary direct
_atom_sites_solution_secondary difmap
_cell_angle_alpha 90.00
_cell_angle_beta 103.486(1)
_cell_angle_gamma 90.00
_cell_formula_units_Z 8
_cell_length_a 38.8057(19)
_cell_length_b 10.9768(6)
_cell_length_c 15.7674(8)
_cell_measurement_reflns_used 5927
_cell_measurement_temperature 297(2)
_cell_measurement_theta_max 26.42
_cell_measurement_theta_min 2.16
_cell_volume 6531.1(6)
_diffrn_ambient_temperature 297(2)
_diffrn_measurement_device_type 'CCD area detector'
_diffrn_measurement_method 'phi and omega scans'
_diffrn_radiation_monochromator graphite
_diffrn_radiation_source 'normal-focus sealed tube'
_diffrn_radiation_type MoK\a
_diffrn_radiation_wavelength 0.71073
_diffrn_reflns_av_R_equivalents 0.0285
_diffrn_reflns_av_sigmaI/netI 0.0234
_diffrn_reflns_limit_h_max 54
_diffrn_reflns_limit_h_min -54
_diffrn_reflns_limit_k_max 15
_diffrn_reflns_limit_k_min -15
_diffrn_reflns_limit_l_max 22
_diffrn_reflns_limit_l_min -22
_diffrn_reflns_number 47727
_diffrn_reflns_theta_max 30.01
_diffrn_reflns_theta_min 2.16
_diffrn_standards_decay_% 0
_exptl_absorpt_coefficient_mu 0.671
_exptl_absorpt_correction_T_max 1.00
_exptl_absorpt_correction_T_min 0.89
_exptl_absorpt_correction_type multi-scan
_exptl_absorpt_process_details 'program SADABS, V2.10'
_exptl_crystal_colour green
_exptl_crystal_density_diffrn 1.366
_exptl_crystal_density_meas 0
_exptl_crystal_density_method 'not measured'
_exptl_crystal_description plate
_exptl_crystal_F_000 2768
_exptl_crystal_size_max 0.65
_exptl_crystal_size_mid 0.50
_exptl_crystal_size_min 0.03
_refine_ls_extinction_coef ?
_refine_ls_extinction_method none
_refine_ls_goodness_of_fit_ref 1.046
_refine_ls_hydrogen_treatment mixed
_refine_ls_matrix_type full
_refine_ls_number_parameters 377
_refine_ls_number_reflns 9398
_refine_ls_number_restraints 0
_refine_ls_restrained_S_all 1.046
_refine_ls_R_factor_all 0.0742
_refine_ls_R_factor_gt 0.0498
_refine_ls_shift/su_max 0.001
_refine_ls_shift/su_mean 0.000
_refine_ls_structure_factor_coef Fsqd
_refine_ls_weighting_details 'calc w=1/[\s^2^(Fo^2^)+(0.0591P)^2^+7.7415P] where P=(Fo^2^+2Fc^2^)/3'
_refine_ls_weighting_scheme calc
_refine_ls_wR_factor_gt 0.1207
_refine_ls_wR_factor_ref 0.1342
_reflns_number_gt 6673
_reflns_number_total 9398
_reflns_threshold_expression >2sigma(I)
_cod_depositor_comments
;
The following automatic conversions were performed:
'_symmetry_cell_setting' value 'Monoclinic' changed to 'monoclinic'
according to '/home/saulius/struct/CIF-dictionaries/cif_core.dic'
dictionary named 'cif_core.dic' version 2.4.1 from 2010-06-29.

Automatic conversion script
Id: cif_fix_enum 1527 2010-12-29 10:47:43Z saulius 
;
_cod_original_sg_symbol_H-M C2/c
_cod_database_code 1100867

loop_
_symmetry_equiv_pos_as_xyz
'x, y, z'
'-x, y, -z+1/2'
'x+1/2, y+1/2, z'
'-x+1/2, y+1/2, -z+1/2'
'-x, -y, -z'
'x, -y, z-1/2'
'-x+1/2, -y+1/2, -z'
'x+1/2, -y+1/2, z-1/2'

loop_
_atom_site_label
_atom_site_type_symbol
_atom_site_fract_x
_atom_site_fract_y
_atom_site_fract_z
_atom_site_U_iso_or_equiv
_atom_site_adp_type
_atom_site_occupancy
_atom_site_symmetry_multiplicity
_atom_site_calc_flag
_atom_site_refinement_flags
_atom_site_disorder_assembly
_atom_site_disorder_group
Ru Ru 0.121135(7) 0.24779(3) 0.412208(17) 0.04263(9) Uani 0.750(2) 1 d P A 1
Cl1 Cl 0.09246(3) 0.12789(10) 0.29337(6) 0.0611(3) Uani 0.750(2) 1 d P A 1
Cl2 Cl 0.13789(3) 0.38916(10) 0.52809(7) 0.0694(3) Uani 0.750(2) 1 d P A 1
C41 C 0.16598(11) 0.2175(4) 0.3998(3) 0.0564(9) Uani 0.750(2) 1 d P A 1
H41A H 0.1819 0.1869 0.4486 0.068 Uiso 0.750(2) 1 calc PR A 1
C42 C 0.17976(10) 0.2358(3) 0.3219(2) 0.0505(8) Uani 0.750(2) 1 d P A 1
C43 C 0.20790(12) 0.1719(4) 0.3083(3) 0.0706(12) Uani 0.750(2) 1 d P A 1
H43A H 0.2193 0.1167 0.3503 0.085 Uiso 0.750(2) 1 calc PR A 1
C44 C 0.22012(13) 0.1873(5) 0.2327(4) 0.0827(15) Uani 0.750(2) 1 d P A 1
H44A H 0.2388 0.1397 0.2238 0.099 Uiso 0.750(2) 1 calc PR A 1
C45 C 0.20536(17) 0.2695(6) 0.1728(4) 0.0879(18) Uani 0.750(2) 1 d P A 1
H45A H 0.2142 0.2800 0.1232 0.105 Uiso 0.750(2) 1 calc PR A 1
C46 C 0.17746(14) 0.3381(5) 0.1839(3) 0.0728(12) Uani 0.750(2) 1 d P A 1
H46A H 0.1675 0.3959 0.1421 0.087 Uiso 0.750(2) 1 calc PR A 1
C47 C 0.16379(10) 0.3224(4) 0.2574(2) 0.0534(8) Uani 0.750(2) 1 d P A 1
C48 C 0.13520(11) 0.3997(4) 0.2642(3) 0.0590(9) Uani 0.750(2) 1 d P A 1
H48A H 0.1284 0.4603 0.2224 0.071 Uiso 0.750(2) 1 calc PR A 1
N49 N 0.11821(9) 0.3911(3) 0.3242(2) 0.0538(7) Uani 0.750(2) 1 d P A 1
C51 C 0.09119(11) 0.4812(4) 0.3290(3) 0.0562(9) Uani 0.750(2) 1 d P A 1
C52 C 0.05787(12) 0.4439(4) 0.3324(3) 0.0714(12) Uani 0.750(2) 1 d P A 1
H52A H 0.0525 0.3613 0.3324 0.086 Uiso 0.750(2) 1 calc PR A 1
C53 C 0.03252(15) 0.5290(5) 0.3358(4) 0.0882(16) Uani 0.750(2) 1 d P A 1
H53A H 0.0096 0.5039 0.3358 0.106 Uiso 0.750(2) 1 calc PR A 1
C54 C 0.04046(17) 0.6510(5) 0.3392(4) 0.0878(16) Uani 0.750(2) 1 d P A 1
H54A H 0.0231 0.7079 0.3431 0.105 Uiso 0.750(2) 1 calc PR A 1
C55 C 0.07412(15) 0.6894(4) 0.3369(3) 0.0733(12) Uani 0.750(2) 1 d P A 1
H55A H 0.0795 0.7720 0.3385 0.088 Uiso 0.750(2) 1 calc PR A 1
C56 C 0.09952(13) 0.6043(4) 0.3322(3) 0.0715(12) Uani 0.750(2) 1 d P A 1
H56A H 0.1223 0.6291 0.3311 0.086 Uiso 0.750(2) 1 calc PR A 1
C11 C 0.11484(8) 0.1093(3) 0.49779(18) 0.0530(6) Uani 1 1 d . . .
N12 N 0.13789(7) 0.0290(3) 0.54283(18) 0.0667(7) Uani 1 1 d . A .
C13 C 0.12205(10) -0.0564(4) 0.5949(3) 0.0930(14) Uani 1 1 d . . .
H13A H 0.1344 -0.0539 0.6559 0.112 Uiso 1 1 calc R A .
H13B H 0.1224 -0.1392 0.5736 0.112 Uiso 1 1 calc R . .
C14 C 0.08474(10) -0.0099(4) 0.5819(3) 0.0913(14) Uani 1 1 d . A .
H14A H 0.0676 -0.0736 0.5602 0.110 Uiso 1 1 calc R . .
H14B H 0.0804 0.0222 0.6358 0.110 Uiso 1 1 calc R . .
N15 N 0.08313(7) 0.0870(2) 0.51678(17) 0.0620(7) Uani 1 1 d . A .
C21 C 0.17457(8) 0.0146(3) 0.5419(2) 0.0611(8) Uani 1 1 d . . .
C22 C 0.18388(9) -0.0618(3) 0.4802(2) 0.0648(8) Uani 1 1 d . A .
C23 C 0.21994(9) -0.0764(3) 0.4842(3) 0.0743(9) Uani 1 1 d . . .
H23A H 0.2268 -0.1272 0.4439 0.089 Uiso 1 1 calc R A .
C24 C 0.24586(9) -0.0178(4) 0.5460(3) 0.0791(10) Uani 1 1 d . A .
C25 C 0.23539(10) 0.0560(4) 0.6048(3) 0.0785(10) Uani 1 1 d . . .
H25A H 0.2527 0.0966 0.6459 0.094 Uiso 1 1 calc R A .
C26 C 0.20028(9) 0.0730(3) 0.6061(2) 0.0697(9) Uani 1 1 d . A .
C27 C 0.15681(11) -0.1275(4) 0.4138(3) 0.0933(13) Uani 1 1 d . . .
H27A H 0.1415 -0.0696 0.3778 0.140 Uiso 1 1 calc R A .
H27B H 0.1430 -0.1789 0.4425 0.140 Uiso 1 1 calc R . .
H27C H 0.1684 -0.1765 0.3783 0.140 Uiso 1 1 calc R . .
C28 C 0.28482(11) -0.0359(5) 0.5472(4) 0.1198(19) Uani 1 1 d . . .
H28A H 0.2984 -0.0382 0.6065 0.180 Uiso 1 1 calc R A .
H28B H 0.2929 0.0303 0.5171 0.180 Uiso 1 1 calc R . .
H28C H 0.2878 -0.1113 0.5189 0.180 Uiso 1 1 calc R . .
C29 C 0.19010(12) 0.1520(5) 0.6744(3) 0.0972(13) Uani 1 1 d . . .
H29A H 0.1736 0.1090 0.7004 0.146 Uiso 1 1 calc R A .
H29B H 0.1793 0.2256 0.6477 0.146 Uiso 1 1 calc R . .
H29C H 0.2109 0.1720 0.7185 0.146 Uiso 1 1 calc R . .
C31 C 0.05053(8) 0.1506(3) 0.48547(19) 0.0539(6) Uani 1 1 d . . .
C32 C 0.02525(9) 0.1023(3) 0.4164(2) 0.0596(7) Uani 1 1 d . A .
C33 C -0.00614(9) 0.1656(3) 0.3876(2) 0.0661(8) Uani 1 1 d . . .
H33A H -0.0229 0.1359 0.3399 0.079 Uiso 1 1 calc R A .
C34 C -0.01337(9) 0.2720(3) 0.4277(3) 0.0709(9) Uani 1 1 d . A .
C35 C 0.01135(9) 0.3137(3) 0.4977(2) 0.0693(9) Uani 1 1 d . . .
H35A H 0.0065 0.3841 0.5256 0.083 Uiso 1 1 calc R A .
C36 C 0.04360(9) 0.2551(3) 0.5292(2) 0.0623(8) Uani 1 1 d . A .
C37 C 0.03051(11) -0.0194(3) 0.3774(3) 0.0825(11) Uani 1 1 d . . .
H37A H 0.0221 -0.0827 0.4095 0.124 Uiso 1 1 calc R A .
H37B H 0.0553 -0.0315 0.3803 0.124 Uiso 1 1 calc R . .
H37C H 0.0175 -0.0216 0.3177 0.124 Uiso 1 1 calc R . .
C38 C -0.04864(11) 0.3366(4) 0.3947(4) 0.1020(15) Uani 1 1 d . . .
H38A H -0.0597 0.3502 0.4424 0.153 Uiso 1 1 calc R A .
H38B H -0.0638 0.2871 0.3514 0.153 Uiso 1 1 calc R . .
H38C H -0.0447 0.4134 0.3694 0.153 Uiso 1 1 calc R . .
C39 C 0.06877(12) 0.3021(5) 0.6092(3) 0.0932(13) Uani 1 1 d . . .
H39A H 0.0556 0.3381 0.6474 0.140 Uiso 1 1 calc R A .
H39B H 0.0840 0.3624 0.5928 0.140 Uiso 1 1 calc R . .
H39C H 0.0829 0.2361 0.6386 0.140 Uiso 1 1 calc R . .
Ru' Ru 0.1243 0.2217 0.4085 0.060 Uiso 0.25 1 d P A 2
Cl1' Cl 0.1549 0.3492 0.5189 0.071 Uiso 0.25 1 d P A 2
Cl2' Cl 0.1059 0.0761 0.2966 0.066 Uiso 0.25 1 d P A 2
C41' C 0.0930 0.3293 0.3819 0.117 Uiso 0.25 1 d P A 2
H41' H 0.0727 0.2839 0.3804 0.141 Uiso 0.25 1 d P A 2
C42' C 0.0784 0.4469 0.3601 0.049 Uiso 0.25 1 d P A 2
C43' C 0.0494 0.5146 0.3707 0.066 Uiso 0.25 1 d P A 2
H43' H 0.0310 0.4765 0.3890 0.080 Uiso 0.25 1 d P A 2
C44' C 0.0480 0.6390 0.3541 0.090 Uiso 0.25 1 d P A 2
H44' H 0.0286 0.6843 0.3612 0.108 Uiso 0.25 1 d P A 2
C45' C 0.0756 0.6958 0.3268 0.132 Uiso 0.25 1 d P A 2
H45' H 0.0746 0.7791 0.3157 0.158 Uiso 0.25 1 d P A 2
C46' C 0.1045 0.6282 0.3162 0.076 Uiso 0.25 1 d P A 2
H46' H 0.1230 0.6662 0.2979 0.092 Uiso 0.25 1 d P A 2
C47' C 0.1060 0.5037 0.3328 0.052 Uiso 0.25 1 d P A 2
C48' C 0.1337 0.4440 0.2988 0.058 Uiso 0.25 1 d P A 2
H48' H 0.1439 0.4859 0.2596 0.070 Uiso 0.25 1 d P A 2
N49' N 0.1445 0.3343 0.3217 0.051 Uiso 0.25 1 d P A 2
C51' C 0.1742 0.2796 0.2933 0.056 Uiso 0.25 1 d P A 2
C52' C 0.1974 0.2095 0.3547 0.097 Uiso 0.25 1 d P A 2
H52' H 0.1935 0.1997 0.4103 0.117 Uiso 0.25 1 d P A 2
C53' C 0.2264 0.1542 0.3329 0.140 Uiso 0.25 1 d P A 2
H53' H 0.2419 0.1073 0.3740 0.168 Uiso 0.25 1 d P A 2
C54' C 0.2322 0.1689 0.2498 0.077 Uiso 0.25 1 d P A 2
H54' H 0.2516 0.1319 0.2352 0.092 Uiso 0.25 1 d P A 2
C55' C 0.2090 0.2390 0.1884 0.104 Uiso 0.25 1 d P A 2
H55' H 0.2128 0.2488 0.1328 0.125 Uiso 0.25 1 d P A 2
C56' C 0.1800 0.2943 0.2102 0.078 Uiso 0.25 1 d P A 2
H56' H 0.1645 0.3412 0.1691 0.094 Uiso 0.25 1 d P A 2

loop_
_atom_site_aniso_label
_atom_site_aniso_U_11
_atom_site_aniso_U_22
_atom_site_aniso_U_33
_atom_site_aniso_U_23
_atom_site_aniso_U_13
_atom_site_aniso_U_12
Ru 0.04841(16) 0.03979(14) 0.04327(15) -0.00041(11) 0.01797(11) -0.00544(11)
Cl1 0.0705(6) 0.0625(6) 0.0472(5) -0.0065(4) 0.0078(4) -0.0120(5)
Cl2 0.0875(8) 0.0591(6) 0.0631(6) -0.0166(5) 0.0201(5) -0.0180(5)
C41 0.057(2) 0.055(2) 0.060(2) 0.0049(17) 0.0198(18) -0.0040(17)
C42 0.056(2) 0.0443(18) 0.0516(19) 0.0002(15) 0.0139(16) -0.0132(15)
C43 0.065(3) 0.056(2) 0.093(3) -0.004(2) 0.022(2) -0.009(2)
C44 0.063(3) 0.080(3) 0.113(4) -0.027(3) 0.036(3) -0.003(2)
C45 0.104(4) 0.102(4) 0.077(3) -0.020(3) 0.061(3) -0.032(3)
C46 0.090(3) 0.073(3) 0.056(2) 0.003(2) 0.018(2) -0.015(3)
C47 0.054(2) 0.057(2) 0.0497(19) -0.0056(16) 0.0126(16) -0.0122(17)
C48 0.068(2) 0.052(2) 0.061(2) -0.0017(17) 0.0231(19) -0.0067(18)
N49 0.0600(18) 0.0467(16) 0.0551(17) 0.0038(13) 0.0144(14) -0.0129(14)
C51 0.057(2) 0.057(2) 0.054(2) -0.0054(17) 0.0131(17) -0.0047(17)
C52 0.072(3) 0.055(2) 0.097(3) 0.002(2) 0.038(2) -0.004(2)
C53 0.073(3) 0.086(4) 0.117(4) -0.001(3) 0.045(3) 0.002(3)
C54 0.113(4) 0.057(3) 0.104(4) -0.004(3) 0.047(3) 0.014(3)
C55 0.098(4) 0.044(2) 0.075(3) -0.007(2) 0.014(3) -0.001(2)
C56 0.073(3) 0.063(3) 0.076(3) -0.006(2) 0.012(2) -0.010(2)
C11 0.0598(16) 0.0511(15) 0.0510(15) 0.0010(12) 0.0189(13) -0.0054(12)
N12 0.0561(15) 0.0723(17) 0.0745(17) 0.0245(14) 0.0209(13) 0.0018(13)
C13 0.062(2) 0.107(3) 0.116(3) 0.059(3) 0.033(2) 0.012(2)
C14 0.067(2) 0.102(3) 0.111(3) 0.062(3) 0.035(2) 0.014(2)
N15 0.0561(14) 0.0666(16) 0.0663(15) 0.0222(13) 0.0207(12) 0.0057(12)
C21 0.0534(16) 0.0634(18) 0.0684(19) 0.0131(15) 0.0180(14) 0.0000(14)
C22 0.0625(18) 0.0538(17) 0.078(2) 0.0015(15) 0.0150(16) -0.0051(14)
C23 0.067(2) 0.069(2) 0.092(3) -0.0072(19) 0.0302(18) -0.0028(17)
C24 0.058(2) 0.082(2) 0.099(3) -0.004(2) 0.0204(19) -0.0100(17)
C25 0.062(2) 0.082(2) 0.088(3) -0.010(2) 0.0104(18) -0.0133(18)
C26 0.068(2) 0.075(2) 0.067(2) -0.0019(17) 0.0175(16) -0.0026(17)
C27 0.073(2) 0.093(3) 0.104(3) -0.021(2) 0.002(2) -0.003(2)
C28 0.063(2) 0.136(4) 0.168(5) -0.027(4) 0.042(3) -0.011(3)
C29 0.093(3) 0.118(4) 0.078(3) -0.019(2) 0.014(2) 0.012(3)
C31 0.0552(16) 0.0523(15) 0.0558(16) 0.0062(12) 0.0165(13) 0.0005(12)
C32 0.0657(18) 0.0477(15) 0.0666(18) 0.0020(13) 0.0179(15) -0.0026(13)
C33 0.0630(18) 0.0583(18) 0.073(2) 0.0043(15) 0.0075(15) -0.0062(15)
C34 0.0612(19) 0.0564(19) 0.097(3) 0.0159(17) 0.0221(18) 0.0060(14)
C35 0.071(2) 0.0560(18) 0.088(2) -0.0087(17) 0.0338(19) -0.0023(15)
C36 0.0635(18) 0.0683(19) 0.0602(17) -0.0044(15) 0.0249(14) -0.0082(15)
C37 0.087(3) 0.0561(19) 0.106(3) -0.0153(19) 0.024(2) -0.0095(18)
C38 0.070(2) 0.077(3) 0.156(4) 0.021(3) 0.021(3) 0.016(2)
C39 0.094(3) 0.121(3) 0.067(2) -0.029(2) 0.022(2) -0.016(3)

loop_
_atom_type_symbol
_atom_type_description
_atom_type_scat_dispersion_real
_atom_type_scat_dispersion_imag
_atom_type_scat_source
C C 0.0033 0.0016 'International Tables Vol C Tables 4.2.6.8 and 6.1.1.4'
H H 0.0000 0.0000 'International Tables Vol C Tables 4.2.6.8 and 6.1.1.4'
N N 0.0061 0.0033 'International Tables Vol C Tables 4.2.6.8 and 6.1.1.4'
Cl Cl 0.1484 0.1585 'International Tables Vol C Tables 4.2.6.8 and 6.1.1.4'
Ru Ru -1.2594 0.8363 'International Tables Vol C Tables 4.2.6.8 and 6.1.1.4'
